data_7027041
loop_
_publ_author_name
'Werner, Helmut'
'Bosch, Marco'
'Schneider, Michael E.'
'Hahn, Christine'
'Kukla, Frank'
'Manger, Matthias'
'Windm\"uller, Bettina'
'Webernd\"orfer, Birgit'
'Laubender, Matthias'

_publ_section_title
;
 Preparation, molecular structure and reactivity of mono- and di-nuclear
 sulfonato rhodium(I) complexes
;
_journal_issue 21
_journal_name_full 'Journal of the Chemical Society, Dalton Transactions'
_journal_page_first 3549
_journal_paper_doi 10.1039/a805900d
_journal_year 1998
_chemical_formula_sum 'C24 H41 F3 O3 P Rh S'
_chemical_formula_weight 600.51
_chemical_melting_point 340.15
_chemical_name_systematic
; 
 ? 
;
_space_group_IT_number 2
_symmetry_cell_setting triclinic
_symmetry_Int_Tables_number 2
_symmetry_space_group_name_Hall '-P 1'
_symmetry_space_group_name_H-M 'P -1'
_atom_sites_solution_hydrogens geom
_atom_sites_solution_primary direct
_atom_sites_solution_secondary difmap
_audit_creation_method SHELXL
_cell_angle_alpha 63.12(2)
_cell_angle_beta 73.03(2)
_cell_angle_gamma 70.98(2)
_cell_formula_units_Z 4
_cell_length_a 14.042(4)
_cell_length_b 15.347(4)
_cell_length_c 15.532(2)
_cell_measurement_reflns_used 25
_cell_measurement_temperature 293(2)
_cell_measurement_theta_max 15
_cell_measurement_theta_min 10
_cell_volume 2780.8(13)
_computing_cell_refinement 'CAD4 (Enraf-Nonius)'
_computing_data_collection 'CAD4 (Enraf-Nonius)'
_computing_data_reduction 'BEGIN (SDP)'
_computing_structure_refinement 'SHELXL-93 (Sheldrick, 1993)'
_computing_structure_solution 'SHELXS-86 (Sheldrick, 1990)'
_diffrn_ambient_temperature 293(2)
_diffrn_measurement_device 'CAD4 (Enraf-Nonius)'
_diffrn_measurement_method 'Omega/Theta scans'
_diffrn_radiation_monochromator graphite
_diffrn_radiation_source 'fine-focus sealed tube'
_diffrn_radiation_type 'Mo K\a'
_diffrn_radiation_wavelength 0.71073
_diffrn_reflns_av_R_equivalents 0.0096
_diffrn_reflns_av_sigmaI/netI 0.0165
_diffrn_reflns_limit_h_max 16
_diffrn_reflns_limit_h_min 0
_diffrn_reflns_limit_k_max 17
_diffrn_reflns_limit_k_min -16
_diffrn_reflns_limit_l_max 17
_diffrn_reflns_limit_l_min -16
_diffrn_reflns_number 9104
_diffrn_reflns_theta_max 23.98
_diffrn_reflns_theta_min 2.33
_diffrn_standards_decay_% 16.9
_diffrn_standards_interval_time 60
_diffrn_standards_number 2
_exptl_absorpt_coefficient_mu 0.782
_exptl_absorpt_correction_T_max 1.00
_exptl_absorpt_correction_T_min 0.88
_exptl_absorpt_correction_type empirical
_exptl_absorpt_process_details
;
 empirical absorption correction by psi-scans from 5 reflections 
 with chi-angles near 90 degrees
;
_exptl_crystal_colour yellow
_exptl_crystal_density_diffrn 1.434
_exptl_crystal_description prism
_exptl_crystal_F_000 1248
_exptl_crystal_size_max 0.64
_exptl_crystal_size_mid 0.50
_exptl_crystal_size_min 0.32
_refine_diff_density_max 0.593
_refine_diff_density_min -0.528
_refine_diff_density_rms 0.051
_refine_ls_extinction_coef 0.0060(2)
_refine_ls_extinction_expression Fc^*^=kFc[1+0.001xFc^2^\l^3^/sin(2\q)]^-1/4^
_refine_ls_extinction_method SHELXL
_refine_ls_goodness_of_fit_all 1.054
_refine_ls_goodness_of_fit_obs 1.056
_refine_ls_hydrogen_treatment refxyz
_refine_ls_matrix_type full
_refine_ls_number_parameters 624
_refine_ls_number_reflns 8701
_refine_ls_number_restraints 0
_refine_ls_restrained_S_all 1.055
_refine_ls_restrained_S_obs 1.056
_refine_ls_R_factor_all 0.0350
_refine_ls_R_factor_obs 0.0294
_refine_ls_shift/esd_max -0.001
_refine_ls_shift/esd_mean 0.000
_refine_ls_structure_factor_coef Fsqd
_refine_ls_weighting_details 'w=1/[\s^2^(Fo^2^)+(0.0347P)^2^+2.5370P] where P=(Fo^2^+2Fc^2^)/3'
_refine_ls_weighting_scheme calc
_refine_ls_wR_factor_all 0.0751
_refine_ls_wR_factor_obs 0.0704
_reflns_number_observed 7718
_reflns_number_total 8703
_reflns_observed_criterion >2sigma(I)
_cod_data_source_file 805900dsup1.cif
_cod_data_source_block 31
_cod_depositor_comments
;
The following automatic conversions were performed:

'_chemical_melting_point' value '67_C' was changed to '340.15' - it
was converted from degrees Celsius(C) to
Kelvins(K).

'_symmetry_cell_setting' value 'Triclinic' changed to
'triclinic' according to
/home/saulius/struct/CIF-dictionaries/cif_core.dic dictionary named
'cif_core.dic' version 2.4.2 from 2011-04-26.

Automatic conversion script
Id: cif_fix_values 1891 2012-01-12 08:04:46Z andrius 

The following automatic conversions were performed:

'_refine_ls_weighting_scheme' value 'calc
w=1/[\s^2^(Fo^2^)+(0.0347P)^2^+2.5370P] where P=(Fo^2^+2Fc^2^)/3' was
changed to 'calc'. New tag '_refine_ls_weighting_details' was
created. The value of the new tag was set to
'w=1/[\s^2^(Fo^2^)+(0.0347P)^2^+2.5370P] where P=(Fo^2^+2Fc^2^)/3'.

Automatic conversion script
Id: cif_fix_values 3143 2015-03-26 13:38:13Z robertas 
;
_cod_original_cell_volume 2780.8(11)
_cod_database_code 7027041

loop_
_symmetry_equiv_pos_as_xyz
'x, y, z'
'-x, -y, -z'

loop_
_atom_site_aniso_label
_atom_site_aniso_U_11
_atom_site_aniso_U_22
_atom_site_aniso_U_33
_atom_site_aniso_U_23
_atom_site_aniso_U_13
_atom_site_aniso_U_12
Rh1 0.03205(13) 0.03221(13) 0.03493(13) -0.01032(9) -0.00849(9) -0.00600(9)
Rh2 0.04713(15) 0.02709(12) 0.03782(14) -0.01064(10) -0.00387(10) -0.00349(10)
S1 0.0841(7) 0.0431(5) 0.0663(6) -0.0206(4) -0.0171(5) -0.0084(4)
S2 0.0414(4) 0.0720(6) 0.0494(5) -0.0211(4) -0.0086(4) -0.0052(4)
P1 0.0310(4) 0.0378(4) 0.0424(4) -0.0127(3) -0.0115(3) -0.0064(3)
P2 0.0406(4) 0.0290(4) 0.0352(4) -0.0119(3) -0.0027(3) -0.0036(3)
O1 0.132(3) 0.071(2) 0.061(2) -0.0175(15) -0.018(2) 0.000(2)
O2 0.097(2) 0.062(2) 0.105(2) -0.013(2) -0.031(2) 0.004(2)
O3 0.167(4) 0.106(3) 0.134(3) -0.074(2) -0.006(3) -0.056(3)
O4 0.079(2) 0.089(2) 0.097(2) -0.042(2) -0.025(2) 0.019(2)
O5 0.082(2) 0.124(3) 0.092(2) -0.072(2) -0.026(2) 0.000(2)
O6 0.061(2) 0.140(3) 0.072(2) 0.005(2) -0.0100(15) -0.043(2)
F1 0.171(4) 0.191(4) 0.170(4) -0.045(3) -0.048(3) -0.107(3)
F2 0.144(3) 0.147(3) 0.072(2) -0.013(2) 0.000(2) -0.046(2)
F3 0.092(2) 0.143(3) 0.159(3) -0.005(3) 0.000(2) 0.016(2)
F4 0.117(2) 0.179(3) 0.092(2) -0.076(2) -0.029(2) -0.035(2)
F5 0.088(2) 0.164(3) 0.073(2) -0.003(2) 0.0003(14) -0.070(2)
F6 0.088(2) 0.097(2) 0.089(2) -0.0092(15) -0.0318(15) 0.009(2)
C1 0.089(3) 0.089(3) 0.080(3) -0.010(3) -0.024(3) -0.018(3)
C2 0.048(2) 0.087(3) 0.057(2) -0.024(2) -0.004(2) -0.018(2)
C10 0.045(2) 0.049(2) 0.052(2) -0.0097(15) -0.0235(15) -0.0055(14)
C11 0.042(2) 0.053(2) 0.064(2) -0.007(2) -0.015(2) -0.019(2)
C12 0.039(2) 0.054(2) 0.051(2) -0.027(2) -0.0043(14) -0.0024(14)
C13 0.075(3) 0.079(3) 0.069(2) -0.022(2) -0.036(2) -0.016(2)
C14 0.051(2) 0.078(3) 0.086(3) -0.018(2) -0.033(2) 0.008(2)
C15 0.065(2) 0.062(2) 0.109(3) -0.019(2) -0.039(2) -0.026(2)
C16 0.040(2) 0.085(3) 0.083(3) -0.005(2) -0.001(2) -0.024(2)
C17 0.067(2) 0.072(2) 0.054(2) -0.038(2) -0.012(2) -0.007(2)
C18 0.090(3) 0.055(2) 0.071(2) -0.037(2) -0.005(2) -0.018(2)
C20 0.079(2) 0.051(2) 0.046(2) -0.024(2) -0.015(2) 0.001(2)
C21 0.060(2) 0.031(2) 0.041(2) -0.0115(13) -0.0009(14) 0.0022(14)
C22 0.048(2) 0.058(2) 0.066(2) -0.026(2) 0.009(2) -0.022(2)
C23 0.140(4) 0.076(3) 0.040(2) -0.016(2) -0.014(2) -0.006(3)
C24 0.106(4) 0.090(3) 0.095(3) -0.052(3) -0.051(3) -0.003(3)
C25 0.109(3) 0.031(2) 0.080(3) -0.011(2) 0.016(2) -0.009(2)
C26 0.062(2) 0.072(3) 0.065(2) -0.024(2) -0.021(2) 0.019(2)
C27 0.044(2) 0.092(3) 0.115(4) -0.051(3) 0.007(2) -0.011(2)
C28 0.069(3) 0.123(4) 0.093(3) -0.056(3) 0.003(2) -0.052(3)
C30 0.044(2) 0.036(2) 0.046(2) -0.0125(13) -0.0107(14) -0.0107(13)
C31 0.036(2) 0.0335(14) 0.0353(15) -0.0089(12) -0.0076(12) -0.0062(12)
C32 0.047(2) 0.052(2) 0.045(2) -0.0090(14) -0.0180(14) -0.0125(15)
C33 0.065(2) 0.075(3) 0.057(2) 0.005(2) -0.031(2) -0.018(2)
C34 0.081(3) 0.059(2) 0.069(3) 0.010(2) -0.014(2) -0.009(2)
C35 0.116(4) 0.042(2) 0.101(4) -0.001(2) -0.010(3) 0.015(2)
C36 0.114(4) 0.041(2) 0.100(3) -0.034(2) 0.006(3) -0.009(2)
C37 0.082(3) 0.044(2) 0.060(2) -0.027(2) -0.005(2) -0.012(2)
C40 0.050(2) 0.034(2) 0.040(2) -0.0119(14) 0.0025(14) -0.0064(14)
C41 0.065(2) 0.039(2) 0.037(2) -0.0131(14) -0.0009(15) -0.017(2)
C42 0.095(3) 0.072(2) 0.048(2) -0.016(2) -0.019(2) -0.024(2)
C43 0.216(7) 0.095(3) 0.040(2) -0.021(2) -0.013(3) -0.078(4)
C44 0.209(7) 0.075(3) 0.045(2) -0.022(2) 0.021(3) -0.023(4)
C45 0.158(6) 0.068(3) 0.091(4) -0.031(3) 0.058(4) -0.020(3)
C46 0.085(3) 0.082(3) 0.096(3) -0.029(3) 0.044(3) -0.022(3)
C47 0.063(2) 0.059(2) 0.066(2) -0.020(2) 0.011(2) -0.025(2)
C50 0.114(4) 0.143(4) 0.049(2) -0.030(3) 0.013(2) -0.110(4)
C51 0.033(2) 0.078(3) 0.055(2) 0.004(2) -0.003(2) -0.018(2)
C52 0.063(2) 0.068(2) 0.057(2) -0.024(2) 0.013(2) -0.016(2)
C53 0.082(3) 0.073(3) 0.042(2) -0.016(2) -0.002(2) -0.020(2)
C54 0.064(2) 0.056(2) 0.043(2) 0.001(2) -0.013(2) -0.015(2)
C55 0.079(3) 0.040(2) 0.060(2) -0.013(2) 0.012(2) -0.023(2)
C60 0.156(5) 0.037(2) 0.080(3) -0.031(2) -0.033(3) -0.003(3)
C61 0.129(4) 0.037(2) 0.103(4) -0.024(2) -0.022(3) -0.027(2)
C62 0.103(3) 0.026(2) 0.065(2) -0.007(2) 0.001(2) -0.006(2)
C63 0.092(3) 0.041(2) 0.070(3) -0.008(2) -0.021(2) 0.016(2)
C64 0.075(3) 0.055(2) 0.082(3) -0.012(2) -0.012(2) 0.022(2)
C65 0.109(4) 0.039(2) 0.069(3) -0.026(2) 0.008(3) 0.009(2)

loop_
_atom_site_label
_atom_site_type_symbol
_atom_site_fract_x
_atom_site_fract_y
_atom_site_fract_z
_atom_site_U_iso_or_equiv
_atom_site_thermal_displace_type
_atom_site_occupancy
_atom_site_calc_flag
_atom_site_refinement_flags
Rh1 Rh 0.01783(2) 0.40262(2) 0.78189(2) 0.03392(8) Uani 1 d .
Rh2 Rh 0.38485(2) 0.75402(2) 0.49050(2) 0.04035(8) Uani 1 d .
S1 S -0.13662(8) 0.80217(7) 0.49241(7) 0.0655(3) Uani 1 d .
S2 S 0.42184(6) 0.37289(7) 0.84406(6) 0.0573(2) Uani 1 d .
P1 P -0.15269(5) 0.45275(5) 0.83748(5) 0.0374(2) Uani 1 d .
P2 P 0.40175(6) 0.89795(5) 0.35400(5) 0.0373(2) Uani 1 d .
O1 O -0.1248(3) 0.7612(2) 0.5930(2) 0.0971(10) Uani 1 d .
O2 O -0.2050(3) 0.8977(2) 0.4622(2) 0.0985(10) Uani 1 d .
O3 O -0.1454(3) 0.7296(3) 0.4653(3) 0.1227(13) Uani 1 d .
O4 O 0.3353(2) 0.4508(2) 0.8508(2) 0.0939(9) Uani 1 d .
O5 O 0.4023(2) 0.3074(3) 0.8109(2) 0.0912(9) Uani 1 d .
O6 O 0.5180(2) 0.3986(3) 0.7996(2) 0.1047(12) Uani 1 d .
F1 F 0.0099(3) 0.8892(4) 0.4490(3) 0.166(2) Uani 1 d .
F2 F -0.0073(3) 0.8684(3) 0.3323(2) 0.1339(12) Uani 1 d .
F3 F 0.0606(3) 0.7438(3) 0.4497(3) 0.169(2) Uani 1 d .
F4 F 0.4455(2) 0.3416(3) 1.0166(2) 0.1174(10) Uani 1 d .
F5 F 0.3530(2) 0.2570(3) 1.0194(2) 0.1182(11) Uani 1 d .
F6 F 0.5157(2) 0.2175(2) 0.9776(2) 0.1064(9) Uani 1 d .
C1 C -0.0126(4) 0.8254(4) 0.4275(4) 0.0939(14) Uani 1 d .
C2 C 0.4345(3) 0.2918(3) 0.9697(3) 0.0662(10) Uani 1 d .
C10 C -0.2214(2) 0.5408(2) 0.7334(2) 0.0506(8) Uani 1 d .
H10 H -0.1842(2) 0.5946(2) 0.6964(2) 0.061 Uiso 1 calc R
C11 C -0.2236(2) 0.3531(3) 0.9196(3) 0.0560(9) Uani 1 d .
H11 H -0.1787(2) 0.3022(3) 0.9658(3) 0.067 Uiso 1 calc R
C12 C -0.1754(2) 0.5279(2) 0.9104(2) 0.0483(7) Uani 1 d .
H12 H -0.2496(2) 0.5462(2) 0.9308(2) 0.058 Uiso 1 calc R
C13 C -0.2155(3) 0.4970(3) 0.6606(3) 0.0716(11) Uani 1 d .
H13A H -0.1507(9) 0.4507(17) 0.6565(16) 0.107 Uiso 1 calc R
H13B H -0.2224(22) 0.5502(4) 0.5973(5) 0.107 Uiso 1 calc R
H13C H -0.2696(14) 0.4625(18) 0.6824(11) 0.107 Uiso 1 calc R
C14 C -0.3323(3) 0.5940(3) 0.7603(3) 0.0783(12) Uani 1 d .
H14A H -0.3351(5) 0.6220(20) 0.8054(18) 0.117 Uiso 1 calc R
H14B H -0.3750(5) 0.5465(6) 0.7902(20) 0.117 Uiso 1 calc R
H14C H -0.3560(8) 0.6467(15) 0.7021(4) 0.117 Uiso 1 calc R
C15 C -0.2430(3) 0.2996(3) 0.8657(3) 0.0759(12) Uani 1 d .
H15A H -0.2579(23) 0.2362(10) 0.9120(4) 0.114 Uiso 1 calc R
H15B H -0.1832(9) 0.2889(20) 0.8189(16) 0.114 Uiso 1 calc R
H15C H -0.2999(15) 0.3403(11) 0.8323(18) 0.114 Uiso 1 calc R
C16 C -0.3240(3) 0.3851(3) 0.9825(3) 0.0798(13) Uani 1 d .
H16A H -0.3106(4) 0.4119(22) 1.0218(17) 0.120 Uiso 1 calc R
H16B H -0.3531(12) 0.3280(6) 1.0244(17) 0.120 Uiso 1 calc R
H16C H -0.3712(9) 0.4354(17) 0.9407(3) 0.120 Uiso 1 calc R
C17 C -0.1286(3) 0.4677(3) 1.0039(2) 0.0616(9) Uani 1 d .
H17A H -0.1539(15) 0.4077(10) 1.0416(9) 0.092 Uiso 1 calc R
H17B H -0.1469(17) 0.5075(8) 1.0419(9) 0.092 Uiso 1 calc R
H17C H -0.0555(3) 0.4501(17) 0.9868(2) 0.092 Uiso 1 calc R
C18 C -0.1393(3) 0.6252(3) 0.8529(3) 0.0694(10) Uani 1 d .
H18A H -0.1634(18) 0.6599(10) 0.7914(9) 0.104 Uiso 1 calc R
H18B H -0.0659(3) 0.6105(3) 0.8411(18) 0.104 Uiso 1 calc R
H18C H -0.1656(18) 0.6666(9) 0.8897(9) 0.104 Uiso 1 calc R
C20 C 0.4039(3) 0.8816(3) 0.2426(2) 0.0599(9) Uani 1 d .
H20 H 0.4597(3) 0.8231(3) 0.2427(2) 0.072 Uiso 1 calc R
C21 C 0.3094(3) 1.0163(2) 0.3540(2) 0.0504(8) Uani 1 d .
H21 H 0.2965(3) 1.0120(2) 0.4212(2) 0.060 Uiso 1 calc R
C22 C 0.5278(3) 0.9262(3) 0.3314(3) 0.0587(9) Uani 1 d .
H22 H 0.5274(3) 0.9913(3) 0.2760(3) 0.070 Uiso 1 calc R
C23 C 0.4308(4) 0.9674(3) 0.1457(3) 0.094(2) Uani 1 d .
H23A H 0.4949(14) 0.9787(18) 0.1436(12) 0.141 Uiso 1 calc R
H23B H 0.3783(14) 1.0273(8) 0.1406(12) 0.141 Uiso 1 calc R
H23C H 0.4361(28) 0.9500(12) 0.0921(3) 0.141 Uiso 1 calc R
C24 C 0.3079(4) 0.8540(3) 0.2438(3) 0.0883(14) Uani 1 d .
H24A H 0.2816(15) 0.8139(21) 0.3098(5) 0.132 Uiso 1 calc R
H24B H 0.3248(6) 0.8166(22) 0.2037(20) 0.132 Uiso 1 calc R
H24C H 0.2570(10) 0.9141(4) 0.2187(23) 0.132 Uiso 1 calc R
C25 C 0.3469(4) 1.1137(3) 0.2881(3) 0.0876(15) Uani 1 d .
H25A H 0.3573(25) 1.1237(14) 0.2206(3) 0.131 Uiso 1 calc R
H25B H 0.4101(14) 1.1086(10) 0.3040(17) 0.131 Uiso 1 calc R
H25C H 0.2966(12) 1.1695(4) 0.2985(19) 0.131 Uiso 1 calc R
C26 C 0.2054(3) 1.0268(3) 0.3329(3) 0.0745(11) Uani 1 d .
H26A H 0.1544(5) 1.0741(17) 0.3565(20) 0.112 Uiso 1 calc R
H26B H 0.1874(11) 0.9629(6) 0.3654(18) 0.112 Uiso 1 calc R
H26C H 0.2091(7) 1.0502(22) 0.2636(3) 0.112 Uiso 1 calc R
C27 C 0.6192(3) 0.8516(3) 0.3036(4) 0.0861(13) Uani 1 d .
H27A H 0.6099(12) 0.8450(19) 0.2482(16) 0.129 Uiso 1 calc R
H27B H 0.6252(15) 0.7876(7) 0.3579(9) 0.129 Uiso 1 calc R
H27C H 0.6803(4) 0.8752(13) 0.2871(24) 0.129 Uiso 1 calc R
C28 C 0.5420(3) 0.9379(4) 0.4193(3) 0.0854(13) Uani 1 d .
H28A H 0.4863(14) 0.9885(18) 0.4336(16) 0.128 Uiso 1 calc R
H28B H 0.6052(13) 0.9574(25) 0.4043(10) 0.128 Uiso 1 calc R
H28C H 0.5433(26) 0.8753(7) 0.4752(7) 0.128 Uiso 1 calc R
C30 C 0.0221(2) 0.2459(2) 0.8631(2) 0.0425(7) Uani 1 d .
C31 C 0.0358(2) 0.2854(2) 0.9231(2) 0.0368(6) Uani 1 d .
C32 C 0.1352(2) 0.2583(2) 0.9574(2) 0.0493(8) Uani 1 d .
H32A H 0.1432(2) 0.3146(2) 0.9653(2) 0.059 Uiso 1 calc R
H32B H 0.1917(2) 0.2431(2) 0.9089(2) 0.059 Uiso 1 calc R
C33 C 0.1371(3) 0.1670(3) 1.0552(3) 0.0725(11) Uani 1 d .
H33A H 0.2056(3) 0.1444(3) 1.0704(3) 0.087 Uiso 1 calc R
H33B H 0.0914(3) 0.1882(3) 1.1060(3) 0.087 Uiso 1 calc R
C34 C 0.1069(4) 0.0785(3) 1.0594(3) 0.0853(13) Uani 1 d .
H34A H 0.1121(4) 0.0252(3) 1.1239(3) 0.102 Uiso 1 calc R
H34B H 0.0357(4) 0.0990(3) 1.0520(3) 0.102 Uiso 1 calc R
C35 C 0.1683(4) 0.0366(3) 0.9846(4) 0.108(2) Uani 1 d .
H35A H 0.1843(4) -0.0360(3) 1.0172(4) 0.130 Uiso 1 calc R
H35B H 0.2326(4) 0.0576(3) 0.9603(4) 0.130 Uiso 1 calc R
C36 C 0.1189(4) 0.0659(3) 0.8954(4) 0.0905(15) Uani 1 d .
H36A H 0.1600(4) 0.0243(3) 0.8597(4) 0.109 Uiso 1 calc R
H36B H 0.0518(4) 0.0506(3) 0.9194(4) 0.109 Uiso 1 calc R
C37 C 0.1069(3) 0.1765(2) 0.8234(3) 0.0619(9) Uani 1 d .
H37A H 0.1707(3) 0.1962(2) 0.8088(3) 0.074 Uiso 1 calc R
H37B H 0.0932(3) 0.1835(2) 0.7626(3) 0.074 Uiso 1 calc R
C40 C 0.2518(2) 0.8272(2) 0.5635(2) 0.0456(7) Uani 1 d .
C41 C 0.3388(3) 0.8341(2) 0.5841(2) 0.0481(8) Uani 1 d .
C42 C 0.3735(3) 0.7779(3) 0.6828(3) 0.0716(11) Uani 1 d .
H42A H 0.4464(3) 0.7718(3) 0.6738(3) 0.086 Uiso 1 calc R
H42B H 0.3613(3) 0.7109(3) 0.7124(3) 0.086 Uiso 1 calc R
C43 C 0.3152(5) 0.8334(4) 0.7525(3) 0.110(2) Uani 1 d .
H43A H 0.3140(5) 0.9043(4) 0.7163(3) 0.132 Uiso 1 calc R
H43B H 0.3529(5) 0.8087(4) 0.8054(3) 0.132 Uiso 1 calc R
C44 C 0.2025(6) 0.8208(4) 0.7978(3) 0.123(2) Uani 1 d .
H44A H 0.2024(6) 0.7505(4) 0.8218(3) 0.148 Uiso 1 calc R
H44B H 0.1799(6) 0.8393(4) 0.8538(3) 0.148 Uiso 1 calc R
C45 C 0.1268(5) 0.8808(4) 0.7300(4) 0.126(2) Uani 1 d .
H45A H 0.0662(5) 0.9130(4) 0.7637(4) 0.151 Uiso 1 calc R
H45B H 0.1558(5) 0.9334(4) 0.6744(4) 0.151 Uiso 1 calc R
C46 C 0.0958(4) 0.8220(4) 0.6933(4) 0.103(2) Uani 1 d .
H46A H 0.0477(4) 0.8678(4) 0.6495(4) 0.124 Uiso 1 calc R
H46B H 0.0596(4) 0.7750(4) 0.7486(4) 0.124 Uiso 1 calc R
C47 C 0.1800(3) 0.7636(3) 0.6399(3) 0.0671(10) Uani 1 d .
H47A H 0.2183(3) 0.7058(3) 0.6869(3) 0.080 Uiso 1 calc R
H47B H 0.1497(3) 0.7394(3) 0.6087(3) 0.080 Uiso 1 calc R
C50 C 0.1387(4) 0.4969(4) 0.7344(3) 0.090(2) Uani 1 d .
H50 H 0.1599(4) 0.5145(4) 0.7746(3) 0.108 Uiso 1 calc R
C51 C 0.1883(2) 0.4050(3) 0.7187(3) 0.0671(11) Uani 1 d .
H51 H 0.2424(2) 0.3602(3) 0.7504(3) 0.080 Uiso 1 calc R
C52 C 0.1552(3) 0.3853(3) 0.6577(3) 0.0686(10) Uani 1 d .
H52 H 0.1893(3) 0.3272(3) 0.6467(3) 0.082 Uiso 1 calc R
C53 C 0.0760(3) 0.4445(3) 0.6123(3) 0.0697(10) Uani 1 d .
H53 H 0.0556(3) 0.4270(3) 0.5716(3) 0.084 Uiso 1 calc R
C54 C 0.0270(3) 0.5281(3) 0.6253(2) 0.0607(9) Uani 1 d .
H54 H -0.0287(3) 0.5677(3) 0.5937(2) 0.073 Uiso 1 calc R
C55 C 0.0532(3) 0.5598(3) 0.6824(3) 0.0654(10) Uani 1 d .
H55 H 0.0174(3) 0.6202(3) 0.6882(3) 0.078 Uiso 1 calc R
C60 C 0.4080(5) 0.6351(3) 0.4275(3) 0.090(2) Uani 1 d .
H60 H 0.3874(5) 0.6451(3) 0.3713(3) 0.108 Uiso 1 calc R
C61 C 0.3424(4) 0.6060(3) 0.5202(4) 0.0884(14) Uani 1 d .
H61 H 0.2777(4) 0.5976(3) 0.5263(4) 0.106 Uiso 1 calc R
C62 C 0.3791(4) 0.5906(2) 0.6009(3) 0.0743(12) Uani 1 d .
H62 H 0.3371(4) 0.5736(2) 0.6620(3) 0.089 Uiso 1 calc R
C63 C 0.4756(4) 0.5996(3) 0.5935(3) 0.0801(13) Uani 1 d .
H63 H 0.4987(4) 0.5857(3) 0.6497(3) 0.096 Uiso 1 calc R
C64 C 0.5384(4) 0.6289(3) 0.5042(3) 0.0870(14) Uani 1 d .
H64 H 0.6036(4) 0.6354(3) 0.4993(3) 0.104 Uiso 1 calc R
C65 C 0.5029(4) 0.6484(3) 0.4223(3) 0.0829(14) Uani 1 d .
H65 H 0.5439(4) 0.6713(3) 0.3613(3) 0.100 Uiso 1 calc R
H30 H -0.0419(24) 0.2368(22) 0.8700(21) 0.045(8) Uiso 1 d .
H40 H 0.2206(22) 0.8827(22) 0.5163(21) 0.038(8) Uiso 1 d .
H41 H 0.3609(23) 0.8957(24) 0.5476(22) 0.046(8) Uiso 1 d .
H31 H -0.0245(21) 0.2995(20) 0.9717(20) 0.035(7) Uiso 1 d .

loop_
_atom_type_symbol
_atom_type_description
_atom_type_scat_dispersion_real
_atom_type_scat_dispersion_imag
_atom_type_scat_source
C C 0.0033 0.0016 'International Tables Vol C Tables 4.2.6.8 and 6.1.1.4'
H H 0.0000 0.0000 'International Tables Vol C Tables 4.2.6.8 and 6.1.1.4'
F F 0.0171 0.0103 'International Tables Vol C Tables 4.2.6.8 and 6.1.1.4'
O O 0.0106 0.0060 'International Tables Vol C Tables 4.2.6.8 and 6.1.1.4'
P P 0.1023 0.0942 'International Tables Vol C Tables 4.2.6.8 and 6.1.1.4'
S S 0.1246 0.1234 'International Tables Vol C Tables 4.2.6.8 and 6.1.1.4'
Rh Rh -1.2870 0.9190 'International Tables Vol C Tables 4.2.6.8 and 6.1.1.4'

loop_
_geom_angle_atom_site_label_1
_geom_angle_atom_site_label_2
_geom_angle_atom_site_label_3
_geom_angle
C31 Rh1 C30 38.27(11)
C31 Rh1 P1 90.43(8)
C30 Rh1 P1 94.43(9)
C31 Rh1 C51 98.38(12)
C30 Rh1 C51 102.90(14)
P1 Rh1 C51 161.03(12)
C31 Rh1 C54 170.49(12)
C30 Rh1 C54 143.74(13)
P1 Rh1 C54 98.19(10)
C51 Rh1 C54 72.21(13)
C31 Rh1 C55 140.54(14)
C30 Rh1 C55 166.76(13)
P1 Rh1 C55 98.80(10)
C51 Rh1 C55 63.93(14)
C54 Rh1 C55 34.11(14)
C31 Rh1 C50 108.75(14)
C30 Rh1 C50 132.5(2)
P1 Rh1 C50 124.7(2)
C51 Rh1 C50 36.4(2)
C54 Rh1 C50 62.93(15)
C55 Rh1 C50 36.5(2)
C31 Rh1 C52 113.84(13)
C30 Rh1 C52 96.55(13)
P1 Rh1 C52 151.99(11)
C51 Rh1 C52 33.65(14)
C54 Rh1 C52 58.96(14)
C55 Rh1 C52 71.78(14)
C50 Rh1 C52 62.3(2)
C31 Rh1 C53 143.28(13)
C30 Rh1 C53 112.83(13)
P1 Rh1 C53 119.31(11)
C51 Rh1 C53 60.67(15)
C54 Rh1 C53 32.70(13)
C55 Rh1 C53 60.56(14)
C50 Rh1 C53 73.26(14)
C52 Rh1 C53 32.96(14)
C40 Rh2 C41 38.05(13)
C40 Rh2 P2 93.92(9)
C41 Rh2 P2 91.35(9)
C40 Rh2 C65 165.8(2)
C41 Rh2 C65 152.1(2)
P2 Rh2 C65 95.21(11)
C40 Rh2 C62 96.92(13)
C41 Rh2 C62 102.70(14)
P2 Rh2 C62 165.95(11)
C65 Rh2 C62 72.53(15)
C40 Rh2 C60 131.8(2)
C41 Rh2 C60 163.2(2)
P2 Rh2 C60 103.90(12)
C65 Rh2 C60 34.9(2)
C62 Rh2 C60 62.1(2)
C40 Rh2 C61 103.0(2)
C41 Rh2 C61 127.7(2)
P2 Rh2 C61 133.59(13)
C65 Rh2 C61 62.9(2)
C62 Rh2 C61 34.6(2)
C60 Rh2 C61 35.5(2)
C40 Rh2 C64 147.42(15)
C41 Rh2 C64 118.9(2)
P2 Rh2 C64 112.20(12)
C65 Rh2 C64 34.3(2)
C62 Rh2 C64 61.3(2)
C60 Rh2 C64 62.0(2)
C61 Rh2 C64 73.4(2)
C40 Rh2 C63 115.38(14)
C41 Rh2 C63 99.42(14)
P2 Rh2 C63 144.31(13)
C65 Rh2 C63 60.8(2)
C62 Rh2 C63 34.0(2)
C60 Rh2 C63 72.3(2)
C61 Rh2 C63 61.7(2)
C64 Rh2 C63 33.75(15)
O3 S1 O2 118.0(2)
O3 S1 O1 112.0(2)
O2 S1 O1 114.0(2)
O3 S1 C1 103.1(3)
O2 S1 C1 104.9(2)
O1 S1 C1 102.7(2)
O4 S2 O6 117.9(2)
O4 S2 O5 112.5(2)
O6 S2 O5 113.5(2)
O4 S2 C2 104.2(2)
O6 S2 C2 104.8(2)
O5 S2 C2 101.8(2)
C12 P1 C11 103.1(2)
C12 P1 C10 103.16(15)
C11 P1 C10 108.9(2)
C12 P1 Rh1 112.38(10)
C11 P1 Rh1 117.38(12)
C10 P1 Rh1 110.73(11)
C20 P2 C22 103.2(2)
C20 P2 C21 109.4(2)
C22 P2 C21 103.4(2)
C20 P2 Rh2 110.70(12)
C22 P2 Rh2 111.30(12)
C21 P2 Rh2 117.65(10)
F2 C1 F3 109.2(5)
F2 C1 F1 104.0(5)
F3 C1 F1 106.6(5)
F2 C1 S1 113.2(4)
F3 C1 S1 112.5(4)
F1 C1 S1 110.8(4)
F5 C2 F6 110.0(4)
F5 C2 F4 105.1(3)
F6 C2 F4 105.4(3)
F5 C2 S2 112.0(3)
F6 C2 S2 112.6(3)
F4 C2 S2 111.2(3)
C13 C10 C14 110.1(3)
C13 C10 P1 114.2(2)
C14 C10 P1 116.2(2)
C15 C11 C16 109.5(3)
C15 C11 P1 112.9(3)
C16 C11 P1 115.8(3)
C18 C12 C17 109.6(3)
C18 C12 P1 113.7(2)
C17 C12 P1 112.3(2)
C23 C20 C24 110.8(3)
C23 C20 P2 115.1(3)
C24 C20 P2 113.9(3)
C26 C21 C25 109.5(3)
C26 C21 P2 113.0(2)
C25 C21 P2 116.1(2)
C27 C22 C28 110.0(4)
C27 C22 P2 115.0(3)
C28 C22 P2 110.7(2)
C31 C30 C37 123.0(3)
C31 C30 Rh1 70.7(2)
C37 C30 Rh1 115.5(2)
C30 C31 C32 122.8(3)
C30 C31 Rh1 71.0(2)
C32 C31 Rh1 117.9(2)
C31 C32 C33 110.0(3)
C34 C33 C32 115.7(3)
C35 C34 C33 115.9(4)
C34 C35 C36 116.8(4)
C37 C36 C35 115.5(4)
C30 C37 C36 112.7(3)
C41 C40 C47 122.6(3)
C41 C40 Rh2 71.0(2)
C47 C40 Rh2 117.3(2)
C40 C41 C42 124.8(3)
C40 C41 Rh2 70.9(2)
C42 C41 Rh2 116.2(2)
C41 C42 C43 111.0(3)
C42 C43 C44 114.5(4)
C45 C44 C43 115.5(4)
C46 C45 C44 114.5(5)
C45 C46 C47 117.2(4)
C40 C47 C46 111.7(3)
C51 C50 C55 115.1(3)
C51 C50 Rh1 71.1(2)
C55 C50 Rh1 71.7(2)
C52 C51 C50 119.4(4)
C52 C51 Rh1 74.2(2)
C50 C51 Rh1 72.4(2)
C53 C52 C51 123.5(4)
C53 C52 Rh1 74.5(2)
C51 C52 Rh1 72.1(2)
C54 C53 C52 119.7(4)
C54 C53 Rh1 72.0(2)
C52 C53 Rh1 72.6(2)
C53 C54 C55 123.7(4)
C53 C54 Rh1 75.4(2)
C55 C54 Rh1 73.2(2)
C54 C55 C50 118.6(4)
C54 C55 Rh1 72.7(2)
C50 C55 Rh1 71.8(2)
C65 C60 C61 118.9(5)
C65 C60 Rh2 71.1(2)
C61 C60 Rh2 72.8(2)
C62 C61 C60 117.3(5)
C62 C61 Rh2 71.9(2)
C60 C61 Rh2 71.7(2)
C63 C62 C61 122.0(4)
C63 C62 Rh2 74.6(2)
C61 C62 Rh2 73.6(2)
C64 C63 C62 120.9(5)
C64 C63 Rh2 73.0(2)
C62 C63 Rh2 71.4(2)
C63 C64 C65 118.5(5)
C63 C64 Rh2 73.2(2)
C65 C64 Rh2 70.2(2)
C64 C65 C60 122.3(4)
C64 C65 Rh2 75.5(2)
C60 C65 Rh2 74.0(2)

loop_
_geom_bond_atom_site_label_1
_geom_bond_atom_site_label_2
_geom_bond_distance
Rh1 C31 2.138(3)
Rh1 C30 2.141(3)
Rh1 P1 2.2942(10)
Rh1 C51 2.313(3)
Rh1 C54 2.320(3)
Rh1 C55 2.328(3)
Rh1 C50 2.330(3)
Rh1 C52 2.338(4)
Rh1 C53 2.361(4)
Rh2 C40 2.141(3)
Rh2 C41 2.143(3)
Rh2 P2 2.2901(10)
Rh2 C65 2.296(4)
Rh2 C62 2.324(3)
Rh2 C60 2.332(4)
Rh2 C61 2.346(4)
Rh2 C64 2.362(4)
Rh2 C63 2.365(4)
S1 O3 1.405(3)
S1 O2 1.420(3)
S1 O1 1.435(3)
S1 C1 1.798(5)
S2 O4 1.417(3)
S2 O6 1.419(3)
S2 O5 1.443(3)
S2 C2 1.804(4)
P1 C12 1.856(3)
P1 C11 1.856(3)
P1 C10 1.859(3)
P2 C20 1.849(3)
P2 C22 1.856(3)
P2 C21 1.857(3)
F1 C1 1.316(6)
F2 C1 1.309(5)
F3 C1 1.312(6)
F4 C2 1.334(5)
F5 C2 1.305(4)
F6 C2 1.313(4)
C10 C13 1.527(5)
C10 C14 1.538(5)
C11 C15 1.534(5)
C11 C16 1.537(5)
C12 C18 1.519(5)
C12 C17 1.531(5)
C20 C23 1.530(5)
C20 C24 1.532(6)
C21 C26 1.531(5)
C21 C25 1.541(5)
C22 C27 1.519(5)
C22 C28 1.530(5)
C30 C31 1.403(4)
C30 C37 1.506(4)
C31 C32 1.504(4)
C32 C33 1.531(4)
C33 C34 1.521(6)
C34 C35 1.495(6)
C35 C36 1.548(7)
C36 C37 1.539(5)
C40 C41 1.396(5)
C40 C47 1.507(4)
C41 C42 1.516(5)
C42 C43 1.558(6)
C43 C44 1.570(8)
C44 C45 1.492(9)
C45 C46 1.481(8)
C46 C47 1.516(5)
C50 C51 1.452(6)
C50 C55 1.459(6)
C51 C52 1.347(6)
C52 C53 1.333(6)
C53 C54 1.318(5)
C54 C55 1.363(5)
C60 C65 1.388(7)
C60 C61 1.426(7)
C61 C62 1.387(6)
C62 C63 1.373(6)
C63 C64 1.372(6)
C64 C65 1.373(7)

loop_
_geom_torsion_atom_site_label_1
_geom_torsion_atom_site_label_2
_geom_torsion_atom_site_label_3
_geom_torsion_atom_site_label_4
_geom_torsion
C31 Rh1 P1 C12 78.62(14)
C30 Rh1 P1 C12 116.73(14)
C51 Rh1 P1 C12 -39.4(3)
C54 Rh1 P1 C12 -97.3(2)
C55 Rh1 P1 C12 -62.9(2)
C50 Rh1 P1 C12 -34.7(2)
C52 Rh1 P1 C12 -130.4(2)
C53 Rh1 P1 C12 -123.9(2)
C31 Rh1 P1 C11 -40.7(2)
C30 Rh1 P1 C11 -2.6(2)
C51 Rh1 P1 C11 -158.7(3)
C54 Rh1 P1 C11 143.3(2)
C55 Rh1 P1 C11 177.8(2)
C50 Rh1 P1 C11 -154.0(2)
C52 Rh1 P1 C11 110.3(3)
C53 Rh1 P1 C11 116.7(2)
C31 Rh1 P1 C10 -166.60(14)
C30 Rh1 P1 C10 -128.50(14)
C51 Rh1 P1 C10 75.4(3)
C54 Rh1 P1 C10 17.4(2)
C55 Rh1 P1 C10 51.9(2)
C50 Rh1 P1 C10 80.1(2)
C52 Rh1 P1 C10 -15.6(3)
C53 Rh1 P1 C10 -9.2(2)
C40 Rh2 P2 C20 -124.6(2)
C41 Rh2 P2 C20 -162.6(2)
C65 Rh2 P2 C20 44.6(2)
C62 Rh2 P2 C20 15.9(6)
C60 Rh2 P2 C20 10.3(2)
C61 Rh2 P2 C20 -12.5(2)
C64 Rh2 P2 C20 75.4(2)
C63 Rh2 P2 C20 89.2(2)
C40 Rh2 P2 C22 121.2(2)
C41 Rh2 P2 C22 83.2(2)
C65 Rh2 P2 C22 -69.6(2)
C62 Rh2 P2 C22 -98.3(5)
C60 Rh2 P2 C22 -103.9(2)
C61 Rh2 P2 C22 -126.7(2)
C64 Rh2 P2 C22 -38.8(2)
C63 Rh2 P2 C22 -25.0(2)
C40 Rh2 P2 C21 2.2(2)
C41 Rh2 P2 C21 -35.8(2)
C65 Rh2 P2 C21 171.3(2)
C62 Rh2 P2 C21 142.6(5)
C60 Rh2 P2 C21 137.0(2)
C61 Rh2 P2 C21 114.3(2)
C64 Rh2 P2 C21 -157.9(2)
C63 Rh2 P2 C21 -144.1(2)
O3 S1 C1 F2 66.7(5)
O2 S1 C1 F2 -57.3(5)
O1 S1 C1 F2 -176.7(4)
O3 S1 C1 F3 -57.7(5)
O2 S1 C1 F3 178.3(4)
O1 S1 C1 F3 58.8(5)
O3 S1 C1 F1 -176.9(4)
O2 S1 C1 F1 59.1(4)
O1 S1 C1 F1 -60.4(4)
O4 S2 C2 F5 59.2(4)
O6 S2 C2 F5 -176.4(3)
O5 S2 C2 F5 -58.0(4)
O4 S2 C2 F6 -176.2(3)
O6 S2 C2 F6 -51.7(4)
O5 S2 C2 F6 66.7(3)
O4 S2 C2 F4 -58.1(3)
O6 S2 C2 F4 66.3(3)
O5 S2 C2 F4 -175.2(3)
C12 P1 C10 C13 -179.7(3)
C11 P1 C10 C13 -70.7(3)
Rh1 P1 C10 C13 59.8(3)
C12 P1 C10 C14 -49.8(3)
C11 P1 C10 C14 59.3(3)
Rh1 P1 C10 C14 -170.2(2)
C12 P1 C11 C15 163.2(2)
C10 P1 C11 C15 54.1(3)
Rh1 P1 C11 C15 -72.7(3)
C12 P1 C11 C16 35.8(3)
C10 P1 C11 C16 -73.2(3)
Rh1 P1 C11 C16 160.0(2)
C11 P1 C12 C18 -170.7(3)
C10 P1 C12 C18 -57.3(3)
Rh1 P1 C12 C18 62.0(3)
C11 P1 C12 C17 64.2(3)
C10 P1 C12 C17 177.6(2)
Rh1 P1 C12 C17 -63.1(3)
C22 P2 C20 C23 -52.1(3)
C21 P2 C20 C23 57.5(3)
Rh2 P2 C20 C23 -171.3(3)
C22 P2 C20 C24 178.3(3)
C21 P2 C20 C24 -72.1(3)
Rh2 P2 C20 C24 59.1(3)
C20 P2 C21 C26 48.9(3)
C22 P2 C21 C26 158.3(2)
Rh2 P2 C21 C26 -78.5(3)
C20 P2 C21 C25 -78.8(3)
C22 P2 C21 C25 30.7(3)
Rh2 P2 C21 C25 153.9(3)
C20 P2 C22 C27 -52.1(3)
C21 P2 C22 C27 -166.1(3)
Rh2 P2 C22 C27 66.6(3)
C20 P2 C22 C28 -177.6(3)
C21 P2 C22 C28 68.4(3)
Rh2 P2 C22 C28 -58.8(3)
C31 Rh1 C30 C31 0.0
P1 Rh1 C30 C31 -85.1(2)
C51 Rh1 C30 C31 87.2(2)
C54 Rh1 C30 C31 164.6(2)
C55 Rh1 C30 C31 93.1(6)
C50 Rh1 C30 C31 62.7(2)
C52 Rh1 C30 C31 120.8(2)
C53 Rh1 C30 C31 150.5(2)
C31 Rh1 C30 C37 -118.2(3)
P1 Rh1 C30 C37 156.8(2)
C51 Rh1 C30 C37 -31.0(3)
C54 Rh1 C30 C37 46.5(4)
C55 Rh1 C30 C37 -25.0(7)
C50 Rh1 C30 C37 -55.5(3)
C52 Rh1 C30 C37 2.6(3)
C53 Rh1 C30 C37 32.4(3)
C37 C30 C31 C32 -3.0(4)
Rh1 C30 C31 C32 -111.6(3)
C37 C30 C31 Rh1 108.5(3)
Rh1 C30 C31 Rh1 0.0
C30 Rh1 C31 C30 0.0
P1 Rh1 C31 C30 96.6(2)
C51 Rh1 C31 C30 -100.2(2)
C54 Rh1 C31 C30 -108.3(8)
C55 Rh1 C31 C30 -158.9(2)
C50 Rh1 C31 C30 -136.3(2)
C52 Rh1 C31 C30 -69.0(2)
C53 Rh1 C31 C30 -49.3(3)
C30 Rh1 C31 C32 117.8(3)
P1 Rh1 C31 C32 -145.6(2)
C51 Rh1 C31 C32 17.6(3)
C54 Rh1 C31 C32 9.5(9)
C55 Rh1 C31 C32 -41.1(3)
C50 Rh1 C31 C32 -18.5(3)
C52 Rh1 C31 C32 48.8(3)
C53 Rh1 C31 C32 68.5(3)
C30 C31 C32 C33 -90.3(4)
Rh1 C31 C32 C33 -174.8(2)
C31 C32 C33 C34 48.9(5)
C32 C33 C34 C35 57.1(5)
C33 C34 C35 C36 -102.1(5)
C34 C35 C36 C37 69.0(6)
C31 C30 C37 C36 85.7(4)
Rh1 C30 C37 C36 168.5(3)
C35 C36 C37 C30 -74.0(5)
C41 Rh2 C40 C41 0.0
P2 Rh2 C40 C41 -87.2(2)
C65 Rh2 C40 C41 142.8(6)
C62 Rh2 C40 C41 101.8(2)
C60 Rh2 C40 C41 160.2(2)
C61 Rh2 C40 C41 136.3(2)
C64 Rh2 C40 C41 57.0(3)
C63 Rh2 C40 C41 71.8(2)
C41 Rh2 C40 C47 -117.7(4)
P2 Rh2 C40 C47 155.1(3)
C65 Rh2 C40 C47 25.2(8)
C62 Rh2 C40 C47 -15.9(3)
C60 Rh2 C40 C47 42.5(4)
C61 Rh2 C40 C47 18.7(3)
C64 Rh2 C40 C47 -60.7(4)
C63 Rh2 C40 C47 -45.9(3)
C47 C40 C41 C42 1.7(5)
Rh2 C40 C41 C42 -109.2(3)
C47 C40 C41 Rh2 110.9(3)
Rh2 C40 C41 Rh2 0.0
C40 Rh2 C41 C40 0.0
P2 Rh2 C41 C40 94.6(2)
C65 Rh2 C41 C40 -161.6(3)
C62 Rh2 C41 C40 -85.0(2)
C60 Rh2 C41 C40 -60.6(6)
C61 Rh2 C41 C40 -58.2(3)
C64 Rh2 C41 C40 -149.0(2)
C63 Rh2 C41 C40 -119.5(2)
C40 Rh2 C41 C42 120.2(3)
P2 Rh2 C41 C42 -145.2(3)
C65 Rh2 C41 C42 -41.4(4)
C62 Rh2 C41 C42 35.2(3)
C60 Rh2 C41 C42 59.5(7)
C61 Rh2 C41 C42 62.0(3)
C64 Rh2 C41 C42 -28.8(3)
C63 Rh2 C41 C42 0.6(3)
C40 C41 C42 C43 -82.7(5)
Rh2 C41 C42 C43 -166.8(3)
C41 C42 C43 C44 76.2(5)
C42 C43 C44 C45 -75.4(6)
C43 C44 C45 C46 104.4(5)
C44 C45 C46 C47 -57.1(6)
C41 C40 C47 C46 89.7(5)
Rh2 C40 C47 C46 173.8(3)
C45 C46 C47 C40 -47.9(6)
C31 Rh1 C50 C51 78.4(2)
C30 Rh1 C50 C51 42.9(3)
P1 Rh1 C50 C51 -177.4(2)
C51 Rh1 C50 C51 0.0
C54 Rh1 C50 C51 -96.6(2)
C55 Rh1 C50 C51 -125.9(3)
C52 Rh1 C50 C51 -29.3(2)
C53 Rh1 C50 C51 -63.0(2)
C31 Rh1 C50 C55 -155.7(2)
C30 Rh1 C50 C55 168.7(2)
P1 Rh1 C50 C55 -51.6(2)
C51 Rh1 C50 C55 125.9(3)
C54 Rh1 C50 C55 29.3(2)
C55 Rh1 C50 C55 0.0
C52 Rh1 C50 C55 96.6(2)
C53 Rh1 C50 C55 62.8(2)
C55 C50 C51 C52 1.5(5)
Rh1 C50 C51 C52 59.6(3)
C55 C50 C51 Rh1 -58.2(3)
Rh1 C50 C51 Rh1 0.0
C31 Rh1 C51 C52 121.1(2)
C30 Rh1 C51 C52 82.4(2)
P1 Rh1 C51 C52 -122.1(4)
C54 Rh1 C51 C52 -60.3(2)
C55 Rh1 C51 C52 -96.1(3)
C50 Rh1 C51 C52 -128.6(3)
C52 Rh1 C51 C52 0.0
C53 Rh1 C51 C52 -26.8(2)
C31 Rh1 C51 C50 -110.3(2)
C30 Rh1 C51 C50 -149.0(2)
P1 Rh1 C51 C50 6.5(5)
C54 Rh1 C51 C50 68.3(2)
C55 Rh1 C51 C50 32.5(2)
C50 Rh1 C51 C50 0.0
C52 Rh1 C51 C50 128.6(3)
C53 Rh1 C51 C50 101.8(3)
C50 C51 C52 C53 -2.2(5)
Rh1 C51 C52 C53 56.5(3)
C50 C51 C52 Rh1 -58.7(3)
Rh1 C51 C52 Rh1 0.0
C31 Rh1 C52 C53 158.3(2)
C30 Rh1 C52 C53 122.7(3)
P1 Rh1 C52 C53 10.3(4)
C51 Rh1 C52 C53 -133.8(4)
C54 Rh1 C52 C53 -28.7(2)
C55 Rh1 C52 C53 -63.7(3)
C50 Rh1 C52 C53 -102.2(3)
C53 Rh1 C52 C53 0.0
C31 Rh1 C52 C51 -67.9(3)
C30 Rh1 C52 C51 -103.5(2)
P1 Rh1 C52 C51 144.1(2)
C51 Rh1 C52 C51 0.0
C54 Rh1 C52 C51 105.1(3)
C55 Rh1 C52 C51 70.1(3)
C50 Rh1 C52 C51 31.6(2)
C53 Rh1 C52 C51 133.8(4)
C51 C52 C53 C54 0.9(6)
Rh1 C52 C53 C54 56.4(3)
C51 C52 C53 Rh1 -55.5(3)
Rh1 C52 C53 Rh1 0.0
C31 Rh1 C53 C54 -164.8(2)
C30 Rh1 C53 C54 164.5(2)
P1 Rh1 C53 C54 55.1(3)
C51 Rh1 C53 C54 -103.1(3)
C54 Rh1 C53 C54 0.000(1)
C55 Rh1 C53 C54 -28.3(2)
C50 Rh1 C53 C54 -65.7(3)
C52 Rh1 C53 C54 -130.4(4)
C31 Rh1 C53 C52 -34.4(4)
C30 Rh1 C53 C52 -65.1(3)
P1 Rh1 C53 C52 -174.5(2)
C51 Rh1 C53 C52 27.3(3)
C54 Rh1 C53 C52 130.4(4)
C55 Rh1 C53 C52 102.2(3)
C50 Rh1 C53 C52 64.7(3)
C52 Rh1 C53 C52 0.0
C52 C53 C54 C55 1.1(6)
Rh1 C53 C54 C55 57.8(3)
C52 C53 C54 Rh1 -56.8(3)
Rh1 C53 C54 Rh1 0.0
C31 Rh1 C54 C53 71.4(8)
C30 Rh1 C54 C53 -24.6(4)
P1 Rh1 C54 C53 -133.7(2)
C51 Rh1 C54 C53 63.1(3)
C55 Rh1 C54 C53 132.7(4)
C50 Rh1 C54 C53 101.4(3)
C52 Rh1 C54 C53 28.9(3)
C53 Rh1 C54 C53 0.0
C31 Rh1 C54 C55 -61.2(8)
C30 Rh1 C54 C55 -157.2(2)
P1 Rh1 C54 C55 93.6(2)
C51 Rh1 C54 C55 -69.6(3)
C55 Rh1 C54 C55 0.0
C50 Rh1 C54 C55 -31.3(2)
C52 Rh1 C54 C55 -103.8(3)
C53 Rh1 C54 C55 -132.7(4)
C53 C54 C55 C50 -1.6(5)
Rh1 C54 C55 C50 57.2(3)
C53 C54 C55 Rh1 -58.8(3)
Rh1 C54 C55 Rh1 0.0
C51 C50 C55 C54 0.3(5)
Rh1 C50 C55 C54 -57.6(3)
C51 C50 C55 Rh1 57.9(3)
Rh1 C50 C55 Rh1 0.0
C31 Rh1 C55 C54 166.8(2)
C30 Rh1 C55 C54 90.2(6)
P1 Rh1 C55 C54 -91.6(2)
C51 Rh1 C55 C54 96.6(3)
C54 Rh1 C55 C54 0.0
C50 Rh1 C55 C54 129.1(3)
C52 Rh1 C55 C54 61.2(2)
C53 Rh1 C55 C54 27.1(2)
C31 Rh1 C55 C50 37.8(3)
C30 Rh1 C55 C50 -38.9(7)
P1 Rh1 C55 C50 139.3(2)
C51 Rh1 C55 C50 -32.4(2)
C54 Rh1 C55 C50 -129.1(3)
C50 Rh1 C55 C50 0.0
C52 Rh1 C55 C50 -67.9(3)
C53 Rh1 C55 C50 -101.9(3)
C40 Rh2 C60 C65 -172.6(2)
C41 Rh2 C60 C65 -126.6(6)
P2 Rh2 C60 C65 79.0(3)
C65 Rh2 C60 C65 0.0
C62 Rh2 C60 C65 -99.5(3)
C61 Rh2 C60 C65 -129.9(4)
C64 Rh2 C60 C65 -29.1(3)
C63 Rh2 C60 C65 -64.1(3)
C40 Rh2 C60 C61 -42.8(4)
C41 Rh2 C60 C61 3.3(8)
P2 Rh2 C60 C61 -151.2(3)
C65 Rh2 C60 C61 129.9(4)
C62 Rh2 C60 C61 30.4(3)
C61 Rh2 C60 C61 0.0
C64 Rh2 C60 C61 100.8(3)
C63 Rh2 C60 C61 65.8(3)
C65 C60 C61 C62 -1.3(5)
Rh2 C60 C61 C62 -57.4(3)
C65 C60 C61 Rh2 56.1(3)
Rh2 C60 C61 Rh2 0.0
C40 Rh2 C61 C62 -83.3(3)
C41 Rh2 C61 C62 -50.8(4)
P2 Rh2 C61 C62 168.3(2)
C65 Rh2 C61 C62 98.5(3)
C62 Rh2 C61 C62 0.000(1)
C60 Rh2 C61 C62 128.0(5)
C64 Rh2 C61 C62 63.2(3)
C63 Rh2 C61 C62 28.8(3)
C40 Rh2 C61 C60 148.7(3)
C41 Rh2 C61 C60 -178.8(3)
P2 Rh2 C61 C60 40.2(4)
C65 Rh2 C61 C60 -29.5(3)
C62 Rh2 C61 C60 -128.0(5)
C60 Rh2 C61 C60 0.0
C64 Rh2 C61 C60 -64.8(3)
C63 Rh2 C61 C60 -99.3(3)
C60 C61 C62 C63 -2.0(5)
Rh2 C61 C62 C63 -59.3(3)
C60 C61 C62 Rh2 57.3(3)
Rh2 C61 C62 Rh2 0.0
C40 Rh2 C62 C63 -126.3(3)
C41 Rh2 C62 C63 -88.1(3)
P2 Rh2 C62 C63 93.5(6)
C65 Rh2 C62 C63 63.4(3)
C60 Rh2 C62 C63 99.7(3)
C61 Rh2 C62 C63 130.9(4)
C64 Rh2 C62 C63 28.1(3)
C63 Rh2 C62 C63 0.0
C40 Rh2 C62 C61 102.9(3)
C41 Rh2 C62 C61 141.1(3)
P2 Rh2 C62 C61 -37.3(7)
C65 Rh2 C62 C61 -67.4(3)
C60 Rh2 C62 C61 -31.2(3)
C61 Rh2 C62 C61 0.000(1)
C64 Rh2 C62 C61 -102.8(3)
C63 Rh2 C62 C61 -130.9(4)
C61 C62 C63 C64 2.9(6)
Rh2 C62 C63 C64 -55.9(3)
C61 C62 C63 Rh2 58.8(3)
Rh2 C62 C63 Rh2 0.0
C40 Rh2 C63 C64 -165.6(3)
C41 Rh2 C63 C64 -129.2(3)
P2 Rh2 C63 C64 -23.4(4)
C65 Rh2 C63 C64 29.8(3)
C62 Rh2 C63 C64 132.0(5)
C60 Rh2 C63 C64 65.9(3)
C61 Rh2 C63 C64 102.9(4)
C64 Rh2 C63 C64 0.0
C40 Rh2 C63 C62 62.4(3)
C41 Rh2 C63 C62 98.8(3)
P2 Rh2 C63 C62 -155.5(2)
C65 Rh2 C63 C62 -102.3(3)
C62 Rh2 C63 C62 0.0
C60 Rh2 C63 C62 -66.2(3)
C61 Rh2 C63 C62 -29.2(3)
C64 Rh2 C63 C62 -132.0(5)
C62 C63 C64 C65 -0.4(6)
Rh2 C63 C64 C65 -55.5(3)
C62 C63 C64 Rh2 55.1(3)
Rh2 C63 C64 Rh2 0.0
C40 Rh2 C64 C63 24.6(5)
C41 Rh2 C64 C63 60.8(4)
P2 Rh2 C64 C63 165.5(3)
C65 Rh2 C64 C63 -129.7(5)
C62 Rh2 C64 C63 -28.3(3)
C60 Rh2 C64 C63 -100.1(4)
C61 Rh2 C64 C63 -63.6(3)
C63 Rh2 C64 C63 0.0
C40 Rh2 C64 C65 154.3(3)
C41 Rh2 C64 C65 -169.6(3)
P2 Rh2 C64 C65 -64.8(3)
C65 Rh2 C64 C65 0.000(1)
C62 Rh2 C64 C65 101.3(3)
C60 Rh2 C64 C65 29.6(3)
C61 Rh2 C64 C65 66.1(3)
C63 Rh2 C64 C65 129.7(5)
C63 C64 C65 C60 -3.0(6)
Rh2 C64 C65 C60 -60.0(3)
C63 C64 C65 Rh2 57.0(3)
Rh2 C64 C65 Rh2 0.0
C61 C60 C65 C64 3.8(6)
Rh2 C60 C65 C64 60.7(3)
C61 C60 C65 Rh2 -56.9(3)
Rh2 C60 C65 Rh2 0.0
C40 Rh2 C65 C64 -107.4(7)
C41 Rh2 C65 C64 19.8(5)
P2 Rh2 C65 C64 122.7(3)
C62 Rh2 C65 C64 -64.3(3)
C60 Rh2 C65 C64 -130.4(4)
C61 Rh2 C65 C64 -100.3(3)
C64 Rh2 C65 C64 0.000(1)
C63 Rh2 C65 C64 -29.3(3)
C40 Rh2 C65 C60 22.9(8)
C41 Rh2 C65 C60 150.2(3)
P2 Rh2 C65 C60 -106.9(3)
C62 Rh2 C65 C60 66.1(3)
C60 Rh2 C65 C60 0.0
C61 Rh2 C65 C60 30.0(3)
C64 Rh2 C65 C60 130.4(4)
C63 Rh2 C65 C60 101.0(3)
